data_1567075
loop_
_publ_author_name
'Govdi, Anastasia I.'
'Tokareva, Polina V.'
'Rumyantsev, Andrey M.'
'Panov, Maxim S.'
'Stellmacher, Johannes'
'Alexiev, Ulrike'
'Danilkina, Natalia A.'
'Balova, Irina A.'

_publ_section_title
;
 4,5-Bis(arylethynyl)-1,2,3-triazoles-A New Class of Fluorescent Labels:
 Synthesis and Applications.
;
_journal_issue 10
_journal_name_full 'Molecules (Basel, Switzerland)'
_journal_page_first 3191
_journal_paper_doi 10.3390/molecules27103191
_journal_volume 27
_journal_year 2022
_chemical_formula_moiety 'C24 H21 Cl N4 O2'
_chemical_formula_sum 'C24 H21 Cl N4 O2'
_chemical_formula_weight 432.90
_space_group_crystal_system triclinic
_space_group_IT_number 2
_space_group_name_Hall '-P 1'
_space_group_name_H-M_alt 'P -1'
_atom_sites_solution_hydrogens geom
_atom_sites_solution_primary dual
_audit_creation_date 2019-02-12
_audit_creation_method
;
Olex2 1.2
(compiled 2018.05.29 svn.r3508 for OlexSys, GUI svn.r5506)
;
_cell_angle_alpha 101.7710(10)
_cell_angle_beta 103.6930(10)
_cell_angle_gamma 90.8430(10)
_cell_formula_units_Z 2
_cell_length_a 8.72150(10)
_cell_length_b 10.12750(10)
_cell_length_c 12.82020(10)
_cell_measurement_reflns_used 15034
_cell_measurement_temperature 130.02(16)
_cell_measurement_theta_max 73.7900
_cell_measurement_theta_min 3.6230
_cell_volume 1074.684(19)
_computing_cell_refinement 'CrysAlisPro 1.171.39.35a (Rigaku OD, 2017)'
_computing_data_collection 'CrysAlisPro 1.171.39.35a (Rigaku OD, 2017)'
_computing_data_reduction 'CrysAlisPro 1.171.39.35a (Rigaku OD, 2017)'
_computing_molecular_graphics 'Olex2 (Dolomanov et al., 2009)'
_computing_publication_material 'Olex2 (Dolomanov et al., 2009)'
_computing_structure_refinement 'ShelXL (Sheldrick, 2015)'
_computing_structure_solution 'ShelXT (Sheldrick, 2015)'
_diffrn_ambient_environment N~2~
_diffrn_ambient_temperature 130.02(16)
_diffrn_detector 'CCD plate'
_diffrn_detector_type HyPix3000
_diffrn_measured_fraction_theta_full 1.000
_diffrn_measured_fraction_theta_max 0.995
_diffrn_measurement_details
;
List of Runs (angles in degrees, time in seconds):

  # Type    Start    End  Width  t~exp~   \w     \q     \k     \f   Frames
--------------------------------------------------------------------------
  1  \w    -75.00 -24.00   0.50    0.20    --  -38.82 123.00  31.00  102
  2  \w    -64.00 -24.00   0.50    0.20    --  -38.82 148.00-164.00   80
  3  \w    -95.00 -69.00   0.50    0.20    --  -38.82 148.00-164.00   52
  4  \w     78.00 103.00   0.50    0.20    --   38.82-148.00 147.00   50
  5  \w     46.00  84.00   0.50    0.20    --   38.82-123.00 -48.00   76
  6  \w     92.00 118.00   0.50    0.20    --  107.00-123.00 -48.00   52
  7  \w    109.00 135.00   0.50    0.20    --  107.00 123.00  31.00   52
  8  \w     94.00 129.00   0.50    0.20    --  107.00-148.00 147.00   70
  9  \w    -62.00 -16.00   0.50    0.20    --  -38.82  65.00   0.00   92
 10  \w    -77.00 -30.00   0.50    0.20    --  -38.82 104.00-180.00   94
 11  \w    -52.00  27.00   0.50    0.20    --  -38.82  77.00  90.00  158
 12  \w     -7.00  26.00   0.50    0.20    --  -38.82  65.00   0.00   66
 13  \w   -111.00 -54.00   0.50    0.20    --  -38.82 -21.00 -90.00  114
 14  \w    -50.00 -24.00   0.50    0.20    --  -38.82 -21.00 -90.00   52
 15  \w    -57.00  11.00   0.50    0.20    --  -38.82  54.00 -60.00  136
 16  \w    -24.00  15.00   0.50    0.20    --  -38.82 104.00-180.00   78
 17  \w     27.00  58.00   0.50    0.20    --   38.82  54.00  60.00   62
 18  \w     -3.00  50.00   0.50    0.20    --   38.82 -32.00  60.00  106
 19  \w     19.00  46.00   0.50    0.20    --   38.82  77.00-150.00   54
 20  \w     -4.00  50.00   0.50    0.20    --   38.82 -32.00 120.00  108
 21  \w     20.00  93.00   0.50    0.20    --   38.82  54.00-180.00  146
 22  \w     59.00 105.00   0.50    0.20    --   38.82  77.00  30.00   92
 23  \w     35.00  73.00   0.50    0.20    --   38.82  32.00  90.00   76
 24  \w     36.00  89.00   0.50    0.20    --   38.82  32.00  60.00  106
 25  \w     26.00  51.00   0.50    0.20    --   38.82  43.00-180.00   50
 26  \w     36.00  62.00   0.50    0.20    --   38.82 -65.00 -90.00   52
 27  \w     16.00  42.00   0.50    0.20    --   38.82  77.00  30.00   52
 28  \w     72.00  97.00   0.50    0.20    --   38.82  77.00-150.00   50
 29  \w      3.00  28.00   0.50    0.20    --   38.82 -65.00 -90.00   50
 30  \w     82.00 108.00   0.50    0.20    --   38.82  32.00  90.00   52
 31  \w     88.00 143.00   0.50    0.20    --  107.00  22.00-120.00  110
 32  \w     58.00 128.00   0.50    0.20    --  107.00 -61.00 120.00  140
 33  \w     89.00 157.00   0.50    0.20    --  107.00  22.00  30.00  136
 34  \w    127.00 155.00   0.50    0.20    --  107.00  61.00 -30.00   56
 35  \w     38.00 114.00   0.50    0.20    --  107.00-111.00 120.00  152
 36  \w     43.00 120.00   0.50    0.20    --  107.00 -30.00  60.00  154
 37  \w     85.00 121.00   0.50    0.20    --  107.00  61.00 -30.00   72
 38  \w     40.00 130.00   0.50    0.20    --  107.00 -86.00 120.00  180
 39  \w     43.00  72.00   0.50    0.20    --  107.00 -45.00  90.00   58
 40  \w     45.00 113.00   0.50    0.20    --  107.00-111.00 -30.00  136
 41  \w     38.00 118.00   0.50    0.20    --  107.00 -30.00 -90.00  160
 42  \w     37.00 149.00   0.50    0.20    --  107.00 178.00 150.00  224
 43  \w    101.00 126.00   0.50    0.20    --  107.00  30.00 -30.00   50
 44  \w     94.00 120.00   0.50    0.20    --  107.00-133.00 -90.00   52
 45  \w     88.00 153.00   0.50    0.20    --  107.00  22.00 150.00  130
 46  \w     60.00 120.00   0.50    0.20    --  107.00 -61.00 -30.00  120
 47  \w     44.00 125.00   0.50    0.20    --  107.00 -45.00-180.00  162
 48  \w     80.00 143.00   0.50    0.20    --  107.00 111.00-120.00  126
 49  \w    126.00 152.00   0.50    0.20    --  107.00  69.00  90.00   52
 50  \w     91.00 155.00   0.50    0.20    --  107.00  45.00  60.00  128
 51  \w     94.00 130.00   0.50    0.20    --  107.00  37.00  90.00   72
 52  \w     49.00  78.00   0.50    0.20    --  107.00 -86.00 -90.00   58
 53  \w     92.00 119.00   0.50    0.20    --  107.00 -86.00 -90.00   54
 54  \w     56.00  84.00   0.50    0.20    --  107.00 -93.00-120.00   56
 55  \w     91.00 116.00   0.50    0.20    --  107.00  69.00  90.00   50
 56  \w     95.00 121.00   0.50    0.20    --  107.00  30.00-120.00   52
 57  \w     53.00  78.00   0.50    0.20    --  107.00-111.00-180.00   50
 58  \w     84.00 121.00   0.50    0.20    --  107.00 -45.00  90.00   74
 59  \w     43.00 129.00   0.50    0.20    --  107.00 -61.00 -90.00  172
 60  \w     84.00 109.00   0.50    0.20    --  107.00 148.00-164.00   50
 61  \w     35.00  60.00   0.50    0.20    --   38.82-148.00 147.00   50
 62  \w    -45.00 -20.00   0.50    0.20    --    8.00 129.00 155.20   50
 63  \w    -34.00  -9.00   0.50    0.20    --    8.00 111.00 -74.68   50
 64  \w     -4.00  21.00   0.50    0.20    --   28.00  91.00-153.72   50
 65  \w     -8.00  17.00   0.50    0.20    --   28.00 100.00  -2.28   50
 66  \w     -9.00  16.00   0.50    0.20    --   28.00 102.00-107.50   50
 67  \w     -6.00  19.00   0.50    0.20    --   28.00  97.00 102.70   50
 68  \w      6.00  31.00   0.50    0.20    --   36.00  87.00  92.69   50
 69  \w      5.00  30.00   0.50    0.20    --   36.00  89.00  46.19   50
 70  \w      4.00  29.00   0.50    0.20    --   36.00  90.00   4.20   50
 71  \w     21.00  54.00   0.50    0.20    --   38.82 -65.00 -30.00   66
 72  \w     10.00  35.00   0.50    0.20    --   38.82  84.00 -99.79   50
 73  \w     11.00  36.00   0.50    0.20    --   40.00  84.00 -23.38   50
 74  \w     11.00  37.00   0.50    0.20    --   40.00  84.00 121.01   52
 75  \w     16.00  41.00   0.50    0.20    --   44.00  82.00 -14.28   50
 76  \w     16.00  41.00   0.50    0.20    --   44.00  80.00 102.92   50
 77  \w     16.00  41.00   0.50    0.20    --   44.00  82.00  56.68   50
 78  \w     17.00  42.00   0.50    0.20    --   44.00  79.00  35.70   50
 79  \w     17.00  42.00   0.50    0.20    --   44.00  79.00 154.40   50
 80  \w     16.00  41.00   0.50    0.20    --   44.00  82.00 175.44   50
 81  \w     16.00  41.00   0.50    0.20    --   44.00  82.00 -70.53   50
 82  \w     27.00  53.00   0.50    0.20    --   52.00  77.00 -96.79   52
 83  \w     80.00 106.00   0.50    0.20    --   52.00  76.00  88.57   52
 84  \w     26.00  52.00   0.50    0.20    --   52.00  77.00-157.07   52
 85  \w     26.00  56.00   0.50    0.20    --   52.00  76.00  88.57   60
 86  \w     25.00  50.00   0.50    0.20    --   52.00  77.00 -47.33   50
 87  \w     33.00  59.00   0.50    0.20    --   56.00  73.00   0.50   52
 88  \w     31.00  57.00   0.50    0.20    --   56.00  77.00  44.45   52
 89  \w     34.00  59.00   0.50    0.20    --   60.00  74.00 134.05   50
 90  \w     35.00  61.00   0.50    0.20    --   60.00  75.00 -76.59   52
 91  \w     34.00  63.00   0.50    0.20    --   60.00  76.00-129.47   58
 92  \w     36.00  62.00   0.50    0.20    --   60.00  70.00 -22.08   52
 93  \w     42.00  67.00   0.50    0.20    --   64.00  61.00  87.42   50
 94  \w     39.00  65.00   0.50    0.20    --   64.00  72.00 173.86   52
 95  \w     47.00  88.00   0.50    0.20    --   68.00  73.00-159.23   82
 96  \w     46.00  72.00   0.50    0.20    --   68.00  69.00-112.98   52
 97  \w     43.00 116.00   0.50    0.20    --   68.00  71.00 138.62  146
 98  \w     50.00  89.00   0.50    0.20    --   72.00  71.00-172.22   78
 99  \w     48.00  74.00   0.50    0.20    --   72.00  77.00 -10.98   52
100  \w     50.00  75.00   0.50    0.20    --   72.00  60.00 -27.74   50
101  \w     93.00 138.00   0.50    0.20    --   72.00  71.00-172.22   90
102  \w     55.00  83.00   0.50    0.20    --   80.00  77.00   0.08   56
103  \w     55.00  92.00   0.50    0.20    --   80.00  72.00  75.71   74
104  \w     58.00  86.00   0.50    0.20    --   84.00  77.00  16.82   56
105  \w    113.00 148.00   0.50    0.20    --   84.00  76.00 -85.87   70
106  \w     58.00  83.00   0.50    0.20    --   84.00  76.00 -85.87   50
107  \w    123.00 149.00   0.50    0.20    --   84.00  73.00-109.44   52
108  \w     59.00 107.00   0.50    0.20    --   84.00  73.00-109.44   96
109  \w     70.00  95.00   0.50    0.20    --   88.00  54.00 -22.47   50
110  \w     98.00 124.00   0.50    0.20    --   88.00  54.00 -22.47   52
111  \w     63.00 108.00   0.50    0.20    --   88.00  71.00-119.33   90
112  \w     64.00 140.00   0.50    0.20    --   88.00  69.00  83.19  152
113  \w     66.00 104.00   0.50    0.20    --   92.00  75.00  49.60   76
114  \w     81.00 124.00   0.50    0.20    --  107.00  77.00   0.00   86
115  \w    129.00 157.00   0.50    0.20    --  107.00  77.00 -90.00   56
116  \w    132.00 157.00   0.50    0.20    --  107.00  77.00-120.00   50
117  \w     80.00 118.00   0.50    0.20    --  107.00  77.00 -90.00   76
118  \w    116.00 148.00   0.50    0.20    --  107.00  93.00  60.00   64
119  \w     81.00 107.00   0.50    0.20    --  107.00  93.00  60.00   52
120  \w    132.00 157.00   0.50    0.20    --  107.00  77.00  90.00   50
121  \w     80.00 124.00   0.50    0.20    --  107.00  77.00-120.00   88
122  \w     67.00 100.00   0.50    0.20    --  107.00 -37.00 -30.00   66
123  \w     80.00 106.00   0.50    0.20    --  107.00  77.00  90.00   52
124  \w    132.00 157.00   0.50    0.20    --  107.00  77.00 -30.00   50
125  \w     83.00 157.00   0.50    0.20    --  107.00  69.00-180.00  148
126  \w    125.00 154.00   0.50    0.20    --  107.00  61.00 150.00   58
127  \w     85.00 111.00   0.50    0.20    --  107.00  61.00 150.00   52
128  \w     80.00 115.00   0.50    0.20    --  107.00  77.00 -30.00   70
129  \w    112.00 138.00   0.50    0.20    --  107.00  61.00 120.00   52
130  \w     85.00 110.00   0.50    0.20    --  107.00  61.00 120.00   50
131  \w     80.00 149.00   0.50    0.20    --  107.00  77.00 150.00  138
132  \w     35.00  93.00   0.50    0.20    --  107.00 -22.00 150.00  116
133  \w    117.00 143.00   0.50    0.20    --  107.00  53.00-150.00   52
134  \w     87.00 112.00   0.50    0.20    --  107.00  53.00-150.00   50
135  \w     86.00 112.00   0.50    0.20    --  107.00  61.00   0.00   52
136  \w     85.00 111.00   0.50    0.20    --  107.00  69.00  60.00   52
137  \w    128.00 156.00   0.50    0.20    --  107.00  61.00 -60.00   56
138  \w     87.00 112.00   0.50    0.20    --  107.00  61.00 -60.00   50
139  \w    130.00 156.00   0.50    0.20    --  107.00  69.00  30.00   52
140  \w    131.00 157.00   0.50    0.20    --  107.00  77.00-150.00   52
141  \w     83.00 109.00   0.50    0.20    --  107.00  69.00  30.00   52
142  \w     81.00 110.00   0.50    0.20    --  107.00  77.00-150.00   58
143  \w     54.00  82.00   0.50    0.20    --  107.00 -30.00-120.00   56
144  \w    132.00 157.00   0.50    0.20    --  107.00  77.00 -60.00   50
145  \w    132.00 157.00   0.50    0.20    --  107.00  77.00 120.00   50
146  \w     82.00 110.00   0.50    0.20    --  107.00  77.00 -60.00   56
147  \w     80.00 106.00   0.50    0.20    --  107.00  77.00 120.00   52
;
_diffrn_measurement_device 'four-circle diffractometer'
_diffrn_measurement_device_type 'SuperNova, Single source at offset/far, HyPix3000'
_diffrn_measurement_method '\w scans'
_diffrn_orient_matrix_type 'CrysAlisPro convention (1999,Acta A55,543-557)'
_diffrn_orient_matrix_UB_11 0.0690285000
_diffrn_orient_matrix_UB_12 0.0467517000
_diffrn_orient_matrix_UB_13 0.1248086000
_diffrn_orient_matrix_UB_21 0.1684308000
_diffrn_orient_matrix_UB_22 -0.0008783000
_diffrn_orient_matrix_UB_23 -0.0181401000
_diffrn_orient_matrix_UB_31 -0.0080759000
_diffrn_orient_matrix_UB_32 0.1485393000
_diffrn_orient_matrix_UB_33 -0.0110435000
_diffrn_radiation_monochromator mirror
_diffrn_radiation_probe x-ray
_diffrn_radiation_type CuK\a
_diffrn_radiation_wavelength 1.54184
_diffrn_reflns_av_R_equivalents 0.0321
_diffrn_reflns_av_unetI/netI 0.0186
_diffrn_reflns_Laue_measured_fraction_full 1.000
_diffrn_reflns_Laue_measured_fraction_max 0.995
_diffrn_reflns_limit_h_max 10
_diffrn_reflns_limit_h_min -10
_diffrn_reflns_limit_k_max 12
_diffrn_reflns_limit_k_min -10
_diffrn_reflns_limit_l_max 15
_diffrn_reflns_limit_l_min -15
_diffrn_reflns_number 20600
_diffrn_reflns_point_group_measured_fraction_full 1.000
_diffrn_reflns_point_group_measured_fraction_max 0.995
_diffrn_reflns_theta_full 67.684
_diffrn_reflns_theta_max 73.805
_diffrn_reflns_theta_min 3.632
_diffrn_source 'micro-focus sealed X-ray tube'
_diffrn_source_type 'SuperNova (Cu) X-ray Source'
_exptl_absorpt_coefficient_mu 1.807
_exptl_absorpt_correction_T_max 1.00000
_exptl_absorpt_correction_T_min 0.93421
_exptl_absorpt_correction_type multi-scan
_exptl_absorpt_process_details
;
CrysAlisPro 1.171.39.35a (Rigaku Oxford Diffraction, 2017)
Empirical absorption correction using spherical harmonics,
 implemented in SCALE3 ABSPACK scaling algorithm.
;
_exptl_crystal_density_diffrn 1.338
_exptl_crystal_F_000 452
_refine_diff_density_max 0.321
_refine_diff_density_min -0.419
_refine_diff_density_rms 0.072
_refine_ls_extinction_method none
_refine_ls_goodness_of_fit_ref 1.054
_refine_ls_hydrogen_treatment constr
_refine_ls_matrix_type full
_refine_ls_number_parameters 283
_refine_ls_number_reflns 4326
_refine_ls_number_restraints 0
_refine_ls_restrained_S_all 1.054
_refine_ls_R_factor_all 0.0374
_refine_ls_R_factor_gt 0.0365
_refine_ls_shift/su_max 0.000
_refine_ls_shift/su_mean 0.000
_refine_ls_structure_factor_coef Fsqd
_refine_ls_weighting_details 'w=1/[\s^2^(Fo^2^)+(0.0537P)^2^+0.3622P] where P=(Fo^2^+2Fc^2^)/3'
_refine_ls_weighting_scheme calc
_refine_ls_wR_factor_gt 0.0955
_refine_ls_wR_factor_ref 0.0964
_reflns_Friedel_coverage 0.000
_reflns_number_gt 4142
_reflns_number_total 4326
_reflns_threshold_expression 'I > 2\s(I)'
_cod_data_source_file 5d.cif
_cod_data_source_block 5699-11965_tok-101
_cod_database_code 1567075
_shelx_shelxl_version_number 2014/7
_shelx_space_group_comment
;
The symmetry employed for this shelxl refinement is uniquely defined
by the following loop, which should always be used as a source of
symmetry information in preference to the above space-group names.
They are only intended as comments.
;
_reflns_odcompleteness_completeness 99.98
_reflns_odcompleteness_iscentric 1
_reflns_odcompleteness_theta 72.42
_olex2_refinement_description
;
1. Fixed Uiso
 At 1.2 times of:
  All C(H) groups, All C(H,H) groups
 At 1.5 times of:
  All C(H,H,H) groups
2.a Secondary CH2 refined with riding coordinates:
 C25(H25A,H25B), C28(H28A,H28B)
2.b Aromatic/amide H refined with riding coordinates:
 C18(H18), C6(H6), C20(H20), C17(H17), C21(H21), C5(H5), C3(H3), C2(H2)
2.c Idealised Me refined as rotating group:
 C24(H24A,H24B,H24C), C23(H23A,H23B,H23C), C29(H29A,H29B,H29C)
;
_olex2_submission_special_instructions 'No special instructions were received'
_oxdiff_exptl_absorpt_empirical_details
;
Empirical correction (ABSPACK) includes:
- Absorption correction using spherical harmonics
- Frame scaling
;
_oxdiff_exptl_absorpt_empirical_full_max 1.218
_oxdiff_exptl_absorpt_empirical_full_min 0.881

loop_
_space_group_symop_operation_xyz
'x, y, z'
'-x, -y, -z'

loop_
_atom_site_label
_atom_site_type_symbol
_atom_site_fract_x
_atom_site_fract_y
_atom_site_fract_z
_atom_site_U_iso_or_equiv
_atom_site_adp_type
_atom_site_occupancy
_atom_site_site_symmetry_order
_atom_site_calc_flag
_atom_site_refinement_flags_posn
_atom_site_refinement_flags_adp
_atom_site_refinement_flags_occupancy
_atom_site_disorder_assembly
_atom_site_disorder_group
Cl31 Cl 0.06647(4) 0.82416(3) -0.03743(2) 0.03168(11) Uani 1 1 d . . . . .
O27 O 0.70359(12) 0.74570(10) 1.05102(8) 0.0330(2) Uani 1 1 d . . . . .
N12 N 0.52373(12) 0.89340(10) 0.82353(8) 0.0200(2) Uani 1 1 d . . . . .
N22 N 1.26287(12) 0.37479(11) 0.60916(9) 0.0233(2) Uani 1 1 d . . . . .
N11 N 0.39507(12) 0.96359(11) 0.82850(9) 0.0250(2) Uani 1 1 d . . . . .
N10 N 0.31864(12) 0.96552(11) 0.72770(9) 0.0235(2) Uani 1 1 d . . . . .
O30 O 0.50385(15) 0.66001(14) 0.90494(11) 0.0585(4) Uani 1 1 d . . . . .
C16 C 0.89356(14) 0.61811(12) 0.66868(10) 0.0210(2) Uani 1 1 d . . . . .
C9 C 0.39984(14) 0.89555(12) 0.65694(10) 0.0190(2) Uani 1 1 d . . . . .
C13 C 0.53206(13) 0.84742(12) 0.71795(9) 0.0181(2) Uani 1 1 d . . . . .
C14 C 0.65561(14) 0.76859(12) 0.69178(10) 0.0202(2) Uani 1 1 d . . . . .
C15 C 0.76543(14) 0.70046(13) 0.68310(10) 0.0220(3) Uani 1 1 d . . . . .
C18 C 0.99060(14) 0.39679(13) 0.61978(11) 0.0231(3) Uani 1 1 d . . . . .
H18 H 0.9713 0.3034 0.5996 0.028 Uiso 1 1 calc R . . . .
C19 C 1.14339(14) 0.45425(12) 0.63104(10) 0.0195(2) Uani 1 1 d . . . . .
C6 C 0.10387(15) 0.91340(13) 0.28614(10) 0.0231(3) Uani 1 1 d . . . . .
H6 H 0.0434 0.9515 0.3339 0.028 Uiso 1 1 calc R . . . .
C20 C 1.16857(14) 0.59594(13) 0.66587(10) 0.0231(3) Uani 1 1 d . . . . .
H20 H 1.2693 0.6364 0.6774 0.028 Uiso 1 1 calc R . . . .
C7 C 0.30848(14) 0.87757(12) 0.44441(10) 0.0224(3) Uani 1 1 d . . . . .
C1 C 0.25249(14) 0.86889(12) 0.32837(10) 0.0213(2) Uani 1 1 d . . . . .
C17 C 0.86960(14) 0.47711(13) 0.63818(11) 0.0246(3) Uani 1 1 d . . . . .
H17 H 0.7698 0.4368 0.6302 0.029 Uiso 1 1 calc R . . . .
C8 C 0.34987(14) 0.88295(12) 0.54122(10) 0.0209(2) Uani 1 1 d . . . . .
C21 C 1.04616(15) 0.67530(13) 0.68307(10) 0.0229(3) Uani 1 1 d . . . . .
H21 H 1.0653 0.7686 0.7046 0.027 Uiso 1 1 calc R . . . .
C5 C 0.04595(15) 0.90130(13) 0.17408(10) 0.0241(3) Uani 1 1 d . . . . .
H5 H -0.0528 0.9310 0.1463 0.029 Uiso 1 1 calc R . . . .
C4 C 0.13777(15) 0.84397(13) 0.10381(10) 0.0235(3) Uani 1 1 d . . . . .
C25 C 0.63584(14) 0.87734(13) 0.92268(10) 0.0222(3) Uani 1 1 d . . . . .
H25A H 0.6320 0.9529 0.9820 0.027 Uiso 1 1 calc R . . . .
H25B H 0.7417 0.8791 0.9110 0.027 Uiso 1 1 calc R . . . .
C26 C 0.60305(15) 0.74693(14) 0.95622(10) 0.0256(3) Uani 1 1 d . . . . .
C24 C 1.23199(15) 0.23000(13) 0.56903(11) 0.0245(3) Uani 1 1 d . . . . .
H24A H 1.2062 0.1904 0.6252 0.037 Uiso 1 1 calc GR . . . .
H24B H 1.3244 0.1915 0.5503 0.037 Uiso 1 1 calc GR . . . .
H24C H 1.1450 0.2122 0.5051 0.037 Uiso 1 1 calc GR . . . .
C3 C 0.28633(15) 0.80094(13) 0.14353(11) 0.0259(3) Uani 1 1 d . . . . .
H3 H 0.3468 0.7639 0.0954 0.031 Uiso 1 1 calc R . . . .
C23 C 1.41331(15) 0.43774(14) 0.60961(12) 0.0290(3) Uani 1 1 d . . . . .
H23A H 1.3958 0.5030 0.5639 0.043 Uiso 1 1 calc GR . . . .
H23B H 1.4779 0.3699 0.5818 0.043 Uiso 1 1 calc GR . . . .
H23C H 1.4660 0.4820 0.6834 0.043 Uiso 1 1 calc GR . . . .
C2 C 0.34367(15) 0.81368(13) 0.25566(11) 0.0252(3) Uani 1 1 d . . . . .
H2 H 0.4434 0.7854 0.2830 0.030 Uiso 1 1 calc R . . . .
C28 C 0.69959(19) 0.62740(16) 1.09874(12) 0.0358(3) Uani 1 1 d . . . . .
H28A H 0.5948 0.5817 1.0730 0.043 Uiso 1 1 calc R . . . .
H28B H 0.7225 0.6552 1.1782 0.043 Uiso 1 1 calc R . . . .
C29 C 0.8181(2) 0.53325(16) 1.06710(15) 0.0454(4) Uani 1 1 d . . . . .
H29A H 0.7912 0.5013 0.9888 0.068 Uiso 1 1 calc GR . . . .
H29B H 0.8184 0.4579 1.1020 0.068 Uiso 1 1 calc GR . . . .
H29C H 0.9211 0.5798 1.0901 0.068 Uiso 1 1 calc GR . . . .

loop_
_atom_site_aniso_label
_atom_site_aniso_U_11
_atom_site_aniso_U_22
_atom_site_aniso_U_33
_atom_site_aniso_U_23
_atom_site_aniso_U_13
_atom_site_aniso_U_12
Cl31 0.0408(2) 0.03532(19) 0.01683(16) 0.00577(12) 0.00235(13) 0.00839(14)
O27 0.0447(6) 0.0281(5) 0.0225(5) 0.0091(4) -0.0022(4) 0.0078(4)
N12 0.0213(5) 0.0233(5) 0.0164(5) 0.0045(4) 0.0057(4) 0.0063(4)
N22 0.0195(5) 0.0226(5) 0.0302(6) 0.0068(4) 0.0099(4) 0.0035(4)
N11 0.0250(5) 0.0307(6) 0.0211(5) 0.0061(4) 0.0083(4) 0.0109(4)
N10 0.0239(5) 0.0269(5) 0.0214(5) 0.0067(4) 0.0070(4) 0.0073(4)
O30 0.0488(7) 0.0649(8) 0.0562(8) 0.0405(7) -0.0196(6) -0.0277(6)
C16 0.0213(6) 0.0242(6) 0.0186(6) 0.0053(5) 0.0063(4) 0.0049(5)
C9 0.0197(5) 0.0191(5) 0.0188(6) 0.0047(4) 0.0054(4) 0.0018(4)
C13 0.0200(5) 0.0175(5) 0.0174(5) 0.0033(4) 0.0061(4) 0.0007(4)
C14 0.0215(6) 0.0209(6) 0.0188(6) 0.0039(4) 0.0061(4) 0.0013(5)
C15 0.0243(6) 0.0239(6) 0.0182(6) 0.0046(5) 0.0062(5) 0.0012(5)
C18 0.0218(6) 0.0192(6) 0.0295(6) 0.0062(5) 0.0077(5) 0.0011(5)
C19 0.0190(5) 0.0228(6) 0.0183(5) 0.0069(4) 0.0057(4) 0.0032(4)
C6 0.0261(6) 0.0220(6) 0.0219(6) 0.0055(5) 0.0068(5) 0.0013(5)
C20 0.0188(5) 0.0239(6) 0.0269(6) 0.0056(5) 0.0060(5) -0.0008(5)
C7 0.0229(6) 0.0207(6) 0.0232(6) 0.0056(5) 0.0043(5) -0.0008(5)
C1 0.0244(6) 0.0198(6) 0.0191(6) 0.0060(5) 0.0030(5) -0.0027(5)
C17 0.0190(6) 0.0247(6) 0.0314(7) 0.0067(5) 0.0085(5) 0.0003(5)
C8 0.0209(6) 0.0204(6) 0.0217(6) 0.0056(5) 0.0047(5) 0.0011(4)
C21 0.0252(6) 0.0196(6) 0.0235(6) 0.0035(5) 0.0061(5) 0.0012(5)
C5 0.0250(6) 0.0235(6) 0.0229(6) 0.0065(5) 0.0026(5) 0.0030(5)
C4 0.0296(6) 0.0227(6) 0.0172(6) 0.0059(5) 0.0025(5) 0.0008(5)
C25 0.0228(6) 0.0267(6) 0.0163(5) 0.0042(5) 0.0029(5) 0.0053(5)
C26 0.0225(6) 0.0354(7) 0.0211(6) 0.0103(5) 0.0057(5) 0.0045(5)
C24 0.0253(6) 0.0230(6) 0.0272(6) 0.0067(5) 0.0091(5) 0.0065(5)
C3 0.0293(6) 0.0278(7) 0.0225(6) 0.0062(5) 0.0091(5) 0.0045(5)
C23 0.0205(6) 0.0307(7) 0.0400(8) 0.0109(6) 0.0127(5) 0.0049(5)
C2 0.0234(6) 0.0287(7) 0.0239(6) 0.0086(5) 0.0041(5) 0.0035(5)
C28 0.0463(8) 0.0386(8) 0.0276(7) 0.0184(6) 0.0084(6) 0.0100(7)
C29 0.0633(11) 0.0299(8) 0.0489(10) 0.0156(7) 0.0186(8) 0.0150(7)

loop_
_atom_type_symbol
_atom_type_description
_atom_type_scat_dispersion_real
_atom_type_scat_dispersion_imag
_atom_type_scat_source
C C 0.0181 0.0091 'International Tables Vol C Tables 4.2.6.8 and 6.1.1.4'
H H 0.0000 0.0000 'International Tables Vol C Tables 4.2.6.8 and 6.1.1.4'
Cl Cl 0.3639 0.7018 'International Tables Vol C Tables 4.2.6.8 and 6.1.1.4'
N N 0.0311 0.0180 'International Tables Vol C Tables 4.2.6.8 and 6.1.1.4'
O O 0.0492 0.0322 'International Tables Vol C Tables 4.2.6.8 and 6.1.1.4'

loop_
_geom_angle_atom_site_label_1
_geom_angle_atom_site_label_2
_geom_angle_atom_site_label_3
_geom_angle
_geom_angle_site_symmetry_1
_geom_angle_site_symmetry_3
_geom_angle_publ_flag
C26 O27 C28 118.72(11) . . ?
N11 N12 C13 111.38(10) . . ?
N11 N12 C25 121.03(10) . . ?
C13 N12 C25 127.57(10) . . ?
C19 N22 C24 120.29(10) . . ?
C19 N22 C23 119.58(10) . . ?
C23 N22 C24 119.42(10) . . ?
N10 N11 N12 107.87(9) . . ?
N11 N10 C9 108.47(10) . . ?
C17 C16 C15 120.81(11) . . ?
C21 C16 C15 121.34(11) . . ?
C21 C16 C17 117.85(11) . . ?
N10 C9 C13 108.65(10) . . ?
N10 C9 C8 122.26(11) . . ?
C13 C9 C8 129.07(11) . . ?
N12 C13 C9 103.62(10) . . ?
N12 C13 C14 121.78(11) . . ?
C9 C13 C14 134.59(11) . . ?
C15 C14 C13 171.80(13) . . ?
C14 C15 C16 177.96(13) . . ?
C19 C18 H18 119.6 . . ?
C17 C18 H18 119.6 . . ?
C17 C18 C19 120.88(11) . . ?
N22 C19 C18 121.01(11) . . ?
N22 C19 C20 121.48(11) . . ?
C18 C19 C20 117.51(11) . . ?
C1 C6 H6 119.6 . . ?
C5 C6 H6 119.6 . . ?
C5 C6 C1 120.76(12) . . ?
C19 C20 H20 119.5 . . ?
C21 C20 C19 120.99(11) . . ?
C21 C20 H20 119.5 . . ?
C8 C7 C1 177.61(13) . . ?
C6 C1 C7 120.11(11) . . ?
C6 C1 C2 119.08(11) . . ?
C2 C1 C7 120.80(11) . . ?
C16 C17 H17 119.3 . . ?
C18 C17 C16 121.43(11) . . ?
C18 C17 H17 119.3 . . ?
C7 C8 C9 177.51(13) . . ?
C16 C21 H21 119.4 . . ?
C20 C21 C16 121.25(11) . . ?
C20 C21 H21 119.4 . . ?
C6 C5 H5 120.6 . . ?
C6 C5 C4 118.90(12) . . ?
C4 C5 H5 120.6 . . ?
C5 C4 Cl31 119.95(10) . . ?
C3 C4 Cl31 118.51(10) . . ?
C3 C4 C5 121.54(12) . . ?
N12 C25 H25A 109.1 . . ?
N12 C25 H25B 109.1 . . ?
N12 C25 C26 112.62(10) . . ?
H25A C25 H25B 107.8 . . ?
C26 C25 H25A 109.1 . . ?
C26 C25 H25B 109.1 . . ?
O27 C26 C25 108.26(11) . . ?
O30 C26 O27 126.22(13) . . ?
O30 C26 C25 125.52(12) . . ?
N22 C24 H24A 109.5 . . ?
N22 C24 H24B 109.5 . . ?
N22 C24 H24C 109.5 . . ?
H24A C24 H24B 109.5 . . ?
H24A C24 H24C 109.5 . . ?
H24B C24 H24C 109.5 . . ?
C4 C3 H3 120.4 . . ?
C2 C3 C4 119.25(12) . . ?
C2 C3 H3 120.4 . . ?
N22 C23 H23A 109.5 . . ?
N22 C23 H23B 109.5 . . ?
N22 C23 H23C 109.5 . . ?
H23A C23 H23B 109.5 . . ?
H23A C23 H23C 109.5 . . ?
H23B C23 H23C 109.5 . . ?
C1 C2 H2 119.8 . . ?
C3 C2 C1 120.46(12) . . ?
C3 C2 H2 119.8 . . ?
O27 C28 H28A 109.6 . . ?
O27 C28 H28B 109.6 . . ?
O27 C28 C29 110.07(12) . . ?
H28A C28 H28B 108.2 . . ?
C29 C28 H28A 109.6 . . ?
C29 C28 H28B 109.6 . . ?
C28 C29 H29A 109.5 . . ?
C28 C29 H29B 109.5 . . ?
C28 C29 H29C 109.5 . . ?
H29A C29 H29B 109.5 . . ?
H29A C29 H29C 109.5 . . ?
H29B C29 H29C 109.5 . . ?

loop_
_geom_bond_atom_site_label_1
_geom_bond_atom_site_label_2
_geom_bond_distance
_geom_bond_site_symmetry_2
_geom_bond_publ_flag
Cl31 C4 1.7381(12) . ?
O27 C26 1.3221(16) . ?
O27 C28 1.4557(17) . ?
N12 N11 1.3444(14) . ?
N12 C13 1.3581(15) . ?
N12 C25 1.4488(15) . ?
N22 C19 1.3723(15) . ?
N22 C24 1.4500(16) . ?
N22 C23 1.4486(16) . ?
N11 N10 1.3105(15) . ?
N10 C9 1.3723(15) . ?
O30 C26 1.1949(18) . ?
C16 C15 1.4286(17) . ?
C16 C17 1.4001(18) . ?
C16 C21 1.3994(17) . ?
C9 C13 1.3872(16) . ?
C9 C8 1.4220(16) . ?
C13 C14 1.4135(16) . ?
C14 C15 1.2018(18) . ?
C18 H18 0.9300 . ?
C18 C19 1.4096(16) . ?
C18 C17 1.3769(17) . ?
C19 C20 1.4106(17) . ?
C6 H6 0.9300 . ?
C6 C1 1.4003(17) . ?
C6 C5 1.3844(17) . ?
C20 H20 0.9300 . ?
C20 C21 1.3779(17) . ?
C7 C1 1.4355(17) . ?
C7 C8 1.1973(18) . ?
C1 C2 1.4019(18) . ?
C17 H17 0.9300 . ?
C21 H21 0.9300 . ?
C5 H5 0.9300 . ?
C5 C4 1.3900(18) . ?
C4 C3 1.3866(18) . ?
C25 H25A 0.9700 . ?
C25 H25B 0.9700 . ?
C25 C26 1.5132(18) . ?
C24 H24A 0.9600 . ?
C24 H24B 0.9600 . ?
C24 H24C 0.9600 . ?
C3 H3 0.9300 . ?
C3 C2 1.3839(18) . ?
C23 H23A 0.9600 . ?
C23 H23B 0.9600 . ?
C23 H23C 0.9600 . ?
C2 H2 0.9300 . ?
C28 H28A 0.9700 . ?
C28 H28B 0.9700 . ?
C28 C29 1.487(2) . ?
C29 H29A 0.9600 . ?
C29 H29B 0.9600 . ?
C29 H29C 0.9600 . ?
